data_1513266
loop_
_publ_author_name
'Olive, Alexandre G. L.'
'Raffy, Guillaume'
'Allouchi, Hassan'
'L\'eger, Jean-Michel'
'Del Guerzo, Andr\'e'
'Desvergne, Jean-Pierre'

_publ_section_title
;
 Striking Correlation between the Unusual Trigonal Crystal Packing and the
 Ability to Self-Assemble into Nanofibers of
 2,3-Di-n-alkyloxyanthracenes&#x2020;
;
_journal_issue 15
_journal_name_full Langmuir
_journal_page_first 8606
_journal_page_last 8614
_journal_paper_doi 10.1021/la804206n
_journal_volume 25
_journal_year 2009
_chemical_formula_sum 'C20 H22 O2'
_chemical_formula_weight 294.38
_chemical_name_systematic
;
 ?
;
_space_group_IT_number 14
_symmetry_cell_setting monoclinic
_symmetry_space_group_name_Hall '-P 2yab'
_symmetry_space_group_name_H-M 'P 1 21/a 1'
_atom_sites_solution_hydrogens geom
_atom_sites_solution_primary direct
_atom_sites_solution_secondary difmap
_audit_creation_method SHELXL-97
_cell_angle_alpha 90.00
_cell_angle_beta 91.547(2)
_cell_angle_gamma 90.00
_cell_formula_units_Z 4
_cell_length_a 8.5062(3)
_cell_length_b 7.9640(3)
_cell_length_c 24.0314(10)
_cell_measurement_reflns_used 2110
_cell_measurement_temperature 160(2)
_cell_measurement_theta_max 26.01
_cell_measurement_theta_min 3.39
_cell_volume 1627.37(11)
_computing_structure_refinement 'SHELXL-97 (Sheldrick, 1997)'
_diffrn_ambient_temperature 160(2)
_diffrn_measured_fraction_theta_full 0.998
_diffrn_measured_fraction_theta_max 0.998
_diffrn_measurement_device_type 'kappa CCD'
_diffrn_radiation_monochromator graphite
_diffrn_radiation_source 'fine-focus sealed tube'
_diffrn_radiation_type MoK\a
_diffrn_radiation_wavelength 0.71073
_diffrn_reflns_av_R_equivalents 0.0541
_diffrn_reflns_av_sigmaI/netI 0.0517
_diffrn_reflns_limit_h_max 10
_diffrn_reflns_limit_h_min -10
_diffrn_reflns_limit_k_max 9
_diffrn_reflns_limit_k_min -9
_diffrn_reflns_limit_l_max 29
_diffrn_reflns_limit_l_min -26
_diffrn_reflns_number 10340
_diffrn_reflns_theta_full 26.01
_diffrn_reflns_theta_max 26.01
_diffrn_reflns_theta_min 3.39
_exptl_absorpt_coefficient_mu 0.076
_exptl_absorpt_correction_T_max 0.9992
_exptl_absorpt_correction_T_min 0.9794
_exptl_absorpt_correction_type empirical
_exptl_absorpt_process_details scalepack
_exptl_crystal_colour colourless
_exptl_crystal_density_diffrn 1.202
_exptl_crystal_density_method 'not measured'
_exptl_crystal_description plate
_exptl_crystal_F_000 632
_exptl_crystal_size_max 0.28
_exptl_crystal_size_mid 0.15
_exptl_crystal_size_min 0.01
_refine_diff_density_max 0.152
_refine_diff_density_min -0.253
_refine_diff_density_rms 0.042
_refine_ls_extinction_method none
_refine_ls_goodness_of_fit_ref 0.999
_refine_ls_hydrogen_treatment constr
_refine_ls_matrix_type full
_refine_ls_number_parameters 199
_refine_ls_number_reflns 3200
_refine_ls_number_restraints 0
_refine_ls_restrained_S_all 0.999
_refine_ls_R_factor_all 0.0854
_refine_ls_R_factor_gt 0.0445
_refine_ls_shift/su_max 0.000
_refine_ls_shift/su_mean 0.000
_refine_ls_structure_factor_coef Fsqd
_refine_ls_weighting_details 'calc w=1/[\s^2^(Fo^2^)+(0.0566P)^2^+0.0000P] where P=(Fo^2^+2Fc^2^)/3'
_refine_ls_weighting_scheme calc
_refine_ls_wR_factor_gt 0.0952
_refine_ls_wR_factor_ref 0.1104
_reflns_number_gt 2110
_reflns_number_total 3200
_reflns_threshold_expression >2sigma(I)
_cod_data_source_file la804206nsup7.cif
_cod_data_source_block A3-DPrOA
_cod_original_sg_symbol_H-M P21/a
_cod_database_code 1513266

loop_
_symmetry_equiv_pos_as_xyz
'x, y, z'
'-x+1/2, y+1/2, -z'
'-x, -y, -z'
'x-1/2, -y-1/2, z'

loop_
_atom_site_label
_atom_site_type_symbol
_atom_site_fract_x
_atom_site_fract_y
_atom_site_fract_z
_atom_site_U_iso_or_equiv
_atom_site_adp_type
_atom_site_occupancy
_atom_site_symmetry_multiplicity
_atom_site_calc_flag
_atom_site_refinement_flags
O1 O 0.19139(10) 0.63869(12) 0.15045(4) 0.0243(3) Uani 1 1 d .
O2 O 0.40600(10) 0.47490(12) 0.20158(4) 0.0253(3) Uani 1 1 d .
C1 C 0.07947(17) 0.41627(19) 0.36598(6) 0.0274(4) Uani 1 1 d .
H1 H 0.1574 0.3510 0.3850 0.033 Uiso 1 1 calc R
C2 C -0.17883(17) 0.55077(18) 0.36374(7) 0.0271(4) Uani 1 1 d .
C3 C 0.25378(16) 0.44257(18) 0.28500(6) 0.0242(4) Uani 1 1 d .
H3 H 0.3349 0.3809 0.3037 0.029 Uiso 1 1 calc R
C4 C 0.10943(16) 0.47544(18) 0.31285(6) 0.0237(4) Uani 1 1 d .
C5 C -0.14944(16) 0.60862(18) 0.31036(6) 0.0248(4) Uani 1 1 d .
H5 H -0.2271 0.6745 0.2914 0.030 Uiso 1 1 calc R
C6 C -0.00938(16) 0.57276(18) 0.28379(6) 0.0228(4) Uani 1 1 d .
C7 C -0.06251(17) 0.45016(18) 0.39226(6) 0.0274(4) Uani 1 1 d .
C8 C 0.01758(16) 0.62805(17) 0.22868(6) 0.0229(4) Uani 1 1 d .
H8 H -0.0614 0.6908 0.2092 0.027 Uiso 1 1 calc R
C9 C 0.15473(16) 0.59251(17) 0.20336(6) 0.0207(3) Uani 1 1 d .
C10 C -0.32193(18) 0.5875(2) 0.39089(7) 0.0338(4) Uani 1 1 d .
H10 H -0.3998 0.6543 0.3724 0.041 Uiso 1 1 calc R
C11 C 0.27578(15) 0.49812(18) 0.23260(6) 0.0219(4) Uani 1 1 d .
C12 C 0.53885(16) 0.3905(2) 0.22711(7) 0.0279(4) Uani 1 1 d .
H12A H 0.5129 0.2717 0.2347 0.033 Uiso 1 1 calc R
H12B H 0.5697 0.4455 0.2627 0.033 Uiso 1 1 calc R
C13 C 0.06385(16) 0.69222(19) 0.11414(6) 0.0256(4) Uani 1 1 d .
H13A H 0.0158 0.7962 0.1286 0.031 Uiso 1 1 calc R
H13B H -0.0181 0.6041 0.1115 0.031 Uiso 1 1 calc R
C14 C -0.3482(2) 0.5284(2) 0.44269(7) 0.0396(5) Uani 1 1 d .
H14 H -0.4438 0.5548 0.4603 0.047 Uiso 1 1 calc R
C15 C -0.09560(19) 0.3898(2) 0.44637(7) 0.0350(4) Uani 1 1 d .
H15 H -0.0201 0.3222 0.4658 0.042 Uiso 1 1 calc R
C16 C -0.2338(2) 0.4273(2) 0.47085(7) 0.0397(4) Uani 1 1 d .
H16 H -0.2539 0.3855 0.5070 0.048 Uiso 1 1 calc R
C17 C 0.67063(17) 0.4016(2) 0.18649(7) 0.0313(4) Uani 1 1 d .
H17A H 0.7660 0.3495 0.2035 0.038 Uiso 1 1 calc R
H17B H 0.6944 0.5214 0.1796 0.038 Uiso 1 1 calc R
C18 C 0.63354(19) 0.3166(2) 0.13148(7) 0.0431(5) Uani 1 1 d .
H18A H 0.7234 0.3282 0.1071 0.065 Uiso 1 1 calc R
H18B H 0.5408 0.3693 0.1138 0.065 Uiso 1 1 calc R
H18C H 0.6124 0.1973 0.1378 0.065 Uiso 1 1 calc R
C19 C 0.2063(2) 0.5695(2) 0.03251(7) 0.0437(5) Uani 1 1 d .
H19A H 0.2493 0.5989 -0.0036 0.066 Uiso 1 1 calc R
H19B H 0.1265 0.4816 0.0274 0.066 Uiso 1 1 calc R
H19C H 0.2911 0.5283 0.0573 0.066 Uiso 1 1 calc R
C20 C 0.13181(18) 0.7237(2) 0.05797(6) 0.0324(4) Uani 1 1 d .
H20A H 0.2122 0.8131 0.0616 0.039 Uiso 1 1 calc R
H20B H 0.0473 0.7650 0.0324 0.039 Uiso 1 1 calc R

loop_
_atom_site_aniso_label
_atom_site_aniso_U_11
_atom_site_aniso_U_22
_atom_site_aniso_U_33
_atom_site_aniso_U_23
_atom_site_aniso_U_13
_atom_site_aniso_U_12
O1 0.0198(5) 0.0281(6) 0.0250(6) 0.0037(5) 0.0011(4) 0.0011(4)
O2 0.0176(5) 0.0268(6) 0.0316(7) 0.0031(5) 0.0024(4) 0.0041(4)
C1 0.0270(8) 0.0274(8) 0.0277(10) 0.0021(7) -0.0024(7) 0.0004(7)
C2 0.0289(8) 0.0242(8) 0.0284(10) -0.0023(7) 0.0032(7) -0.0036(7)
C3 0.0202(7) 0.0221(8) 0.0301(10) -0.0004(7) -0.0033(7) 0.0010(6)
C4 0.0231(8) 0.0209(8) 0.0270(9) -0.0007(7) -0.0006(7) -0.0025(6)
C5 0.0234(8) 0.0221(8) 0.0289(10) 0.0014(7) 0.0014(7) 0.0006(6)
C6 0.0228(8) 0.0194(8) 0.0263(9) -0.0003(7) 0.0004(6) -0.0022(6)
C7 0.0297(8) 0.0258(8) 0.0266(9) -0.0010(7) 0.0007(7) -0.0044(7)
C8 0.0198(7) 0.0198(8) 0.0289(10) 0.0012(7) -0.0010(6) 0.0008(6)
C9 0.0217(7) 0.0167(7) 0.0237(9) 0.0003(6) -0.0007(6) -0.0031(6)
C10 0.0320(9) 0.0333(9) 0.0364(11) 0.0004(8) 0.0080(8) 0.0024(7)
C11 0.0176(7) 0.0197(7) 0.0287(10) -0.0027(7) 0.0020(6) -0.0013(6)
C12 0.0198(7) 0.0270(8) 0.0367(10) 0.0037(7) -0.0023(7) 0.0019(7)
C13 0.0213(7) 0.0271(8) 0.0283(9) 0.0024(7) -0.0030(6) 0.0026(7)
C14 0.0389(10) 0.0441(11) 0.0365(11) 0.0000(9) 0.0159(8) 0.0007(8)
C15 0.0365(9) 0.0377(10) 0.0306(11) 0.0034(8) -0.0005(8) -0.0017(8)
C16 0.0449(10) 0.0475(11) 0.0273(10) 0.0044(9) 0.0086(8) -0.0059(9)
C17 0.0203(8) 0.0263(8) 0.0474(12) 0.0072(8) 0.0038(7) 0.0028(7)
C18 0.0457(10) 0.0358(10) 0.0484(12) 0.0052(9) 0.0123(9) 0.0083(8)
C19 0.0470(11) 0.0521(12) 0.0325(11) -0.0047(9) 0.0076(8) 0.0035(9)
C20 0.0323(8) 0.0365(9) 0.0283(10) 0.0062(8) 0.0004(7) 0.0018(8)

loop_
_atom_type_symbol
_atom_type_description
_atom_type_scat_dispersion_real
_atom_type_scat_dispersion_imag
_atom_type_scat_source
C C 0.0033 0.0016 'International Tables Vol C Tables 4.2.6.8 and 6.1.1.4'
H H 0.0000 0.0000 'International Tables Vol C Tables 4.2.6.8 and 6.1.1.4'
O O 0.0106 0.0060 'International Tables Vol C Tables 4.2.6.8 and 6.1.1.4'

loop_
_geom_angle_atom_site_label_1
_geom_angle_atom_site_label_2
_geom_angle_atom_site_label_3
_geom_angle
C9 O1 C13 117.16(10)
C11 O2 C12 118.06(11)
C4 C1 C7 121.93(14)
C4 C1 H1 119.0
C7 C1 H1 119.0
C5 C2 C10 122.02(14)
C5 C2 C7 119.14(13)
C10 C2 C7 118.84(14)
C11 C3 C4 121.00(13)
C11 C3 H3 119.5
C4 C3 H3 119.5
C1 C4 C3 123.05(14)
C1 C4 C6 118.96(13)
C3 C4 C6 117.99(13)
C2 C5 C6 122.04(14)
C2 C5 H5 119.0
C6 C5 H5 119.0
C5 C6 C8 121.63(13)
C5 C6 C4 119.00(14)
C8 C6 C4 119.37(12)
C1 C7 C15 122.71(14)
C1 C7 C2 118.91(14)
C15 C7 C2 118.39(14)
C9 C8 C6 120.98(13)
C9 C8 H8 119.5
C6 C8 H8 119.5
C8 C9 O1 125.44(13)
C8 C9 C11 120.02(14)
O1 C9 C11 114.54(12)
C14 C10 C2 120.83(16)
C14 C10 H10 119.6
C2 C10 H10 119.6
C3 C11 O2 126.81(13)
C3 C11 C9 120.61(13)
O2 C11 C9 112.58(13)
O2 C12 C17 106.60(12)
O2 C12 H12A 110.4
C17 C12 H12A 110.4
O2 C12 H12B 110.4
C17 C12 H12B 110.4
H12A C12 H12B 108.6
O1 C13 C20 106.98(11)
O1 C13 H13A 110.3
C20 C13 H13A 110.3
O1 C13 H13B 110.3
C20 C13 H13B 110.3
H13A C13 H13B 108.6
C10 C14 C16 120.47(15)
C10 C14 H14 119.8
C16 C14 H14 119.8
C16 C15 C7 121.03(16)
C16 C15 H15 119.5
C7 C15 H15 119.5
C15 C16 C14 120.44(16)
C15 C16 H16 119.8
C14 C16 H16 119.8
C12 C17 C18 113.50(13)
C12 C17 H17A 108.9
C18 C17 H17A 108.9
C12 C17 H17B 108.9
C18 C17 H17B 108.9
H17A C17 H17B 107.7
C17 C18 H18A 109.5
C17 C18 H18B 109.5
H18A C18 H18B 109.5
C17 C18 H18C 109.5
H18A C18 H18C 109.5
H18B C18 H18C 109.5
C20 C19 H19A 109.5
C20 C19 H19B 109.5
H19A C19 H19B 109.5
C20 C19 H19C 109.5
H19A C19 H19C 109.5
H19B C19 H19C 109.5
C13 C20 C19 113.69(14)
C13 C20 H20A 108.8
C19 C20 H20A 108.8
C13 C20 H20B 108.8
C19 C20 H20B 108.8
H20A C20 H20B 107.7

loop_
_geom_bond_atom_site_label_1
_geom_bond_atom_site_label_2
_geom_bond_distance
O1 C9 1.3677(17)
O1 C13 1.4384(16)
O2 C11 1.3644(17)
O2 C12 1.4379(17)
C1 C4 1.391(2)
C1 C7 1.404(2)
C1 H1 0.9500
C2 C5 1.392(2)
C2 C10 1.427(2)
C2 C7 1.433(2)
C3 C11 1.352(2)
C3 C4 1.438(2)
C3 H3 0.9500
C4 C6 1.439(2)
C5 C6 1.396(2)
C5 H5 0.9500
C6 C8 1.420(2)
C7 C15 1.422(2)
C8 C9 1.3600(19)
C8 H8 0.9500
C9 C11 1.442(2)
C10 C14 1.355(2)
C10 H10 0.9500
C12 C17 1.509(2)
C12 H12A 0.9900
C12 H12B 0.9900
C13 C20 1.504(2)
C13 H13A 0.9900
C13 H13B 0.9900
C14 C16 1.420(2)
C14 H14 0.9500
C15 C16 1.362(2)
C15 H15 0.9500
C16 H16 0.9500
C17 C18 1.511(2)
C17 H17A 0.9900
C17 H17B 0.9900
C18 H18A 0.9800
C18 H18B 0.9800
C18 H18C 0.9800
C19 C20 1.518(2)
C19 H19A 0.9800
C19 H19B 0.9800
C19 H19C 0.9800
C20 H20A 0.9900
C20 H20B 0.9900

loop_
_geom_torsion_atom_site_label_1
_geom_torsion_atom_site_label_2
_geom_torsion_atom_site_label_3
_geom_torsion_atom_site_label_4
_geom_torsion
C7 C1 C4 C3 179.99(14)
C7 C1 C4 C6 -0.7(2)
C11 C3 C4 C1 177.86(14)
C11 C3 C4 C6 -1.5(2)
C10 C2 C5 C6 179.96(14)
C7 C2 C5 C6 -0.5(2)
C2 C5 C6 C8 178.07(13)
C2 C5 C6 C4 -1.1(2)
C1 C4 C6 C5 1.7(2)
C3 C4 C6 C5 -178.94(13)
C1 C4 C6 C8 -177.52(13)
C3 C4 C6 C8 1.9(2)
C4 C1 C7 C15 179.55(14)
C4 C1 C7 C2 -0.9(2)
C5 C2 C7 C1 1.5(2)
C10 C2 C7 C1 -178.92(14)
C5 C2 C7 C15 -178.95(14)
C10 C2 C7 C15 0.6(2)
C5 C6 C8 C9 179.85(14)
C4 C6 C8 C9 -1.0(2)
C6 C8 C9 O1 179.43(13)
C6 C8 C9 C11 -0.3(2)
C13 O1 C9 C8 -16.0(2)
C13 O1 C9 C11 163.82(12)
C5 C2 C10 C14 179.40(15)
C7 C2 C10 C14 -0.2(2)
C4 C3 C11 O2 -179.65(13)
C4 C3 C11 C9 0.2(2)
C12 O2 C11 C3 -3.5(2)
C12 O2 C11 C9 176.64(11)
C8 C9 C11 C3 0.7(2)
O1 C9 C11 C3 -179.05(13)
C8 C9 C11 O2 -179.38(12)
O1 C9 C11 O2 0.83(17)
C11 O2 C12 C17 -173.11(12)
C9 O1 C13 C20 -175.97(12)
C2 C10 C14 C16 -0.5(3)
C1 C7 C15 C16 179.05(15)
C2 C7 C15 C16 -0.5(2)
C7 C15 C16 C14 -0.2(3)
C10 C14 C16 C15 0.6(3)
O2 C12 C17 C18 -61.38(16)
O1 C13 C20 C19 60.69(17)
